data_2227243
loop_
_publ_author_name
'Grubba, Rafal'
'Chojnacki, Jaroslaw'
'Pikies, Jerzy'

_publ_section_title
;
 <i>catena</i>-Poly[{\m-\h^5^:\h^5^-1-[2-(dimethylamino)ethyl-\k<i>N</i>]cyclopentadienyl}-lithium(I)-(\m-1,1,3,3-tetra-<i>tert</i>-butyltriphosphane-\k^3^<i>P</i>^2^:<i>P</i>^1^,<i>P</i>^3^)lithium(I)]
;
_journal_coeditor_code BT5361
_journal_issue 11
_journal_name_full 'Acta Crystallographica Section E'
_journal_page_first m1403
_journal_paper_doi 10.1107/S1600536810039759
_journal_volume 66
_journal_year 2010
_chemical_formula_iupac '[Li2 (C9 H14 N) (C16 H36 P3)]'
_chemical_formula_moiety 'C25 H50 Li2 N1 P3'
_chemical_formula_sum 'C25 H50 Li2 N P3'
_chemical_formula_weight 471.45
_chemical_name_systematic
;
<i>catena</i>-Poly[{\m-\h^5^:\h^5^-1-[2-(dimethylamino)ethyl-
\k<i>N</i>]cyclopentadienyl}-lithium(I)-(\m-1,1,3,3-tetra-<i>tert</i>-
butyltriphosphane-\k^3^<i>P</i>^2^:<i>P</i>^1^,<i>P</i>^3^)lithium(I)]
;
_space_group_IT_number 14
_symmetry_cell_setting monoclinic
_symmetry_space_group_name_Hall '-P 2ybc'
_symmetry_space_group_name_H-M 'P 1 21/c 1'
_atom_sites_solution_hydrogens geom
_atom_sites_solution_primary direct
_atom_sites_solution_secondary difmap
_audit_conform_dict_name cif_core.dic
_audit_conform_dict_version 2.4
_audit_creation_method 'WinGX routine CIF_UPDATE'
_cell_angle_alpha 90
_cell_angle_beta 115.314(6)
_cell_angle_gamma 90
_cell_formula_units_Z 4
_cell_length_a 8.9063(6)
_cell_length_b 18.8522(8)
_cell_length_c 19.3934(17)
_cell_measurement_reflns_used 9383
_cell_measurement_temperature 120(2)
_cell_measurement_theta_max 32.4382
_cell_measurement_theta_min 2.4423
_cell_volume 2943.5(4)
_computing_cell_refinement 'CrysAlis Pro (Oxford Diffraction, 2009)'
_computing_data_collection 'CrysAlis Pro (Oxford Diffraction, 2009)'
_computing_data_reduction 'CrysAlis Pro (Oxford Diffraction, 2009)'
_computing_molecular_graphics 'ORTEP-3 (Farrugia, 1997)'
_computing_publication_material 'WinGX (Farrugia, 1999)'
_computing_structure_refinement 'SHELXL97 (Sheldrick, 2008)'
_computing_structure_solution 'SHELXS97 (Sheldrick, 2008)'
_diffrn_ambient_temperature 120(2)
_diffrn_detector_area_resol_mean 8.1883
_diffrn_measured_fraction_theta_full 0.919
_diffrn_measured_fraction_theta_max 0.919
_diffrn_measurement_device_type
;
Oxford Diffraction Xcalibur diffractometer with a Sapphire2
(large Be window) detector
;
_diffrn_measurement_method '\w scans'
_diffrn_radiation_monochromator graphite
_diffrn_radiation_type MoK\a
_diffrn_radiation_wavelength 0.71073
_diffrn_reflns_av_R_equivalents 0.0932
_diffrn_reflns_limit_h_max 10
_diffrn_reflns_limit_h_min -10
_diffrn_reflns_limit_k_max 21
_diffrn_reflns_limit_k_min -22
_diffrn_reflns_limit_l_max 21
_diffrn_reflns_limit_l_min -23
_diffrn_reflns_number 14505
_diffrn_reflns_theta_full 25.1
_diffrn_reflns_theta_max 25.1
_diffrn_reflns_theta_min 2.45
_exptl_absorpt_coefficient_mu 0.214
_exptl_absorpt_correction_T_max 1
_exptl_absorpt_correction_T_min 0.73356
_exptl_absorpt_correction_type multi-scan
_exptl_absorpt_process_details '(CrysAlis Pro; Oxford Diffraction, 2009)'
_exptl_crystal_colour colourless
_exptl_crystal_density_diffrn 1.064
_exptl_crystal_density_method 'not measured'
_exptl_crystal_description block
_exptl_crystal_F_000 1032
_exptl_crystal_size_max 0.44
_exptl_crystal_size_mid 0.23
_exptl_crystal_size_min 0.2
_refine_diff_density_max 0.721
_refine_diff_density_min -0.61
_refine_ls_extinction_method none
_refine_ls_goodness_of_fit_ref 1.13
_refine_ls_hydrogen_treatment constr
_refine_ls_matrix_type full
_refine_ls_number_parameters 294
_refine_ls_number_reflns 4818
_refine_ls_number_restraints 0
_refine_ls_restrained_S_all 1.13
_refine_ls_R_factor_all 0.1302
_refine_ls_R_factor_gt 0.0953
_refine_ls_shift/su_max 0.001
_refine_ls_shift/su_mean 0
_refine_ls_structure_factor_coef Fsqd
_refine_ls_weighting_details 'calc w=1/[\s^2^(Fo^2^)+(0.0825P)^2^+14.0784P] where P=(Fo^2^+2Fc^2^)/3'
_refine_ls_weighting_scheme calc
_refine_ls_wR_factor_gt 0.2357
_refine_ls_wR_factor_ref 0.2584
_reflns_number_gt 3492
_reflns_number_total 4818
_reflns_threshold_expression I>2\s(I)
_cod_data_source_file bt5361.cif
_cod_data_source_block I
_cod_original_cell_volume 2943.5(3)
_cod_original_sg_symbol_H-M 'P 21/c'
_cod_original_formula_sum 'C25 H50 Li2 N1 P3'
_cod_database_code 2227243
_cod_database_fobs_code 2227243

loop_
_symmetry_equiv_pos_as_xyz
'x, y, z'
'-x, y+1/2, -z+1/2'
'-x, -y, -z'
'x, -y-1/2, z-1/2'

loop_
_atom_site_type_symbol
_atom_site_label
_atom_site_fract_x
_atom_site_fract_y
_atom_site_fract_z
_atom_site_U_iso_or_equiv
_atom_site_adp_type
_atom_site_calc_flag
_atom_site_refinement_flags
_atom_site_occupancy
_atom_site_disorder_assembly
_atom_site_disorder_group
P P1 0.3565(2) 0.56638(7) 0.24090(8) 0.0290(4) Uani d . 1 . .
P P2 0.51867(18) 0.63068(7) 0.33654(8) 0.0269(4) Uani d . 1 . .
P P3 0.33668(18) 0.64220(7) 0.15340(8) 0.0260(4) Uani d . 1 . .
N N1 0.9399(6) 0.9125(3) 0.2580(3) 0.0349(12) Uani d . 1 . .
Li Li1 0.5000(13) 0.7397(5) 0.2529(6) 0.032(2) Uani d . 1 . .
Li Li2 0.3071(13) 0.4320(5) 0.2412(6) 0.036(2) Uani d . 1 . .
C C1 0.7050(7) 0.8108(3) 0.2625(3) 0.0319(13) Uani d . 1 . .
C C2 0.5670(8) 0.8291(3) 0.1954(3) 0.0369(14) Uani d . 1 . .
H H2 0.5578 0.8235 0.145 0.044 Uiso d R 1 . .
C C3 0.4453(8) 0.8569(3) 0.2148(4) 0.0450(17) Uani d . 1 . .
H H3 0.3384 0.8727 0.1799 0.054 Uiso d R 1 . .
C C4 0.5056(9) 0.8575(3) 0.2927(4) 0.0460(17) Uani d . 1 . .
H H4 0.4478 0.8738 0.321 0.055 Uiso d R 1 . .
C C5 0.6659(9) 0.8301(3) 0.3232(3) 0.0400(16) Uani d . 1 . .
H H5 0.737 0.8252 0.376 0.048 Uiso d R 1 . .
C C6 0.8712(9) 0.7859(4) 0.2700(5) 0.0536(19) Uani d . 1 . .
H H6A 0.8619 0.7704 0.2206 0.064 Uiso calc R 1 . .
H H6B 0.9075 0.7458 0.3046 0.064 Uiso calc R 1 . .
C C7 0.9994(9) 0.8457(4) 0.3003(5) 0.0528(19) Uani d . 1 . .
H H7A 1.0261 0.8538 0.3537 0.063 Uiso calc R 1 . .
H H7B 1.1005 0.8312 0.2969 0.063 Uiso calc R 1 . .
C C8 1.0617(9) 0.9682(4) 0.2961(4) 0.0498(17) Uani d . 1 . .
H H8A 1.0249 1.0119 0.2687 0.075 Uiso calc R 1 . .
H H8B 1.167 0.9551 0.2973 0.075 Uiso calc R 1 . .
H H8C 1.0731 0.974 0.3473 0.075 Uiso calc R 1 . .
C C9 0.9215(10) 0.9045(4) 0.1805(4) 0.0552(19) Uani d . 1 . .
H H9A 1.0235 0.8871 0.1812 0.083 Uiso calc R 1 . .
H H9B 0.8952 0.9496 0.1551 0.083 Uiso calc R 1 . .
H H9C 0.8336 0.8715 0.1537 0.083 Uiso calc R 1 . .
C C10 0.7138(8) 0.5767(4) 0.3918(4) 0.0415(15) Uani d . 1 . .
C C11 0.6889(11) 0.5100(4) 0.4292(4) 0.060(2) Uani d . 1 . .
H H11A 0.6598 0.5226 0.4699 0.09 Uiso calc R 1 . .
H H11B 0.7898 0.4828 0.4493 0.09 Uiso calc R 1 . .
H H11C 0.6012 0.4822 0.3921 0.09 Uiso calc R 1 . .
C C12 0.8439(10) 0.6256(5) 0.4510(4) 0.062(2) Uani d . 1 . .
H H12A 0.859 0.667 0.426 0.093 Uiso calc R 1 . .
H H12B 0.9475 0.6007 0.4753 0.093 Uiso calc R 1 . .
H H12C 0.8064 0.6394 0.4887 0.093 Uiso calc R 1 . .
C C13 0.7840(9) 0.5558(4) 0.3354(4) 0.0536(19) Uani d . 1 . .
H H13A 0.8041 0.5977 0.3125 0.08 Uiso calc R 1 . .
H H13B 0.7057 0.526 0.2964 0.08 Uiso calc R 1 . .
H H13C 0.8864 0.5305 0.3617 0.08 Uiso calc R 1 . .
C C14 0.4030(9) 0.6415(4) 0.3992(3) 0.0427(16) Uani d . 1 . .
C C15 0.3039(12) 0.5759(5) 0.4005(5) 0.067(2) Uani d . 1 . .
H H15A 0.2249 0.5648 0.3495 0.1 Uiso calc R 1 . .
H H15B 0.2463 0.5851 0.4316 0.1 Uiso calc R 1 . .
H H15C 0.3781 0.5366 0.4213 0.1 Uiso calc R 1 . .
C C16 0.5123(11) 0.6646(5) 0.4799(4) 0.063(2) Uani d . 1 . .
H H16A 0.5816 0.7032 0.4789 0.094 Uiso calc R 1 . .
H H16B 0.5807 0.6255 0.5076 0.094 Uiso calc R 1 . .
H H16C 0.4441 0.6796 0.5043 0.094 Uiso calc R 1 . .
C C17 0.2809(10) 0.7008(4) 0.3627(4) 0.055(2) Uani d . 1 . .
H H17A 0.2075 0.6878 0.3113 0.082 Uiso calc R 1 . .
H H17B 0.34 0.7432 0.3621 0.082 Uiso calc R 1 . .
H H17C 0.2174 0.709 0.3914 0.082 Uiso calc R 1 . .
C C18 0.4247(8) 0.5971(3) 0.0903(3) 0.0340(13) Uani d . 1 . .
C C19 0.3811(13) 0.5198(4) 0.0759(5) 0.062(2) Uani d . 1 . .
H H19A 0.265 0.5151 0.0429 0.093 Uiso calc R 1 . .
H H19B 0.4051 0.4964 0.1235 0.093 Uiso calc R 1 . .
H H19C 0.4453 0.4985 0.0523 0.093 Uiso calc R 1 . .
C C20 0.3761(12) 0.6371(4) 0.0141(4) 0.059(2) Uani d . 1 . .
H H20A 0.4116 0.6856 0.0243 0.089 Uiso calc R 1 . .
H H20B 0.2578 0.6355 -0.015 0.089 Uiso calc R 1 . .
H H20C 0.4289 0.615 -0.0144 0.089 Uiso calc R 1 . .
C C21 0.6111(10) 0.6071(5) 0.1337(4) 0.064(2) Uani d . 1 . .
H H21A 0.6354 0.6565 0.1452 0.096 Uiso calc R 1 . .
H H21B 0.6649 0.5907 0.103 0.096 Uiso calc R 1 . .
H H21C 0.651 0.5804 0.1803 0.096 Uiso calc R 1 . .
C C22 0.1056(7) 0.6575(3) 0.0937(3) 0.0343(14) Uani d . 1 . .
C C23 0.0350(9) 0.6805(4) 0.1482(4) 0.0488(17) Uani d . 1 . .
H H23A 0.0928 0.722 0.1753 0.073 Uiso calc R 1 . .
H H23B 0.0481 0.643 0.1838 0.073 Uiso calc R 1 . .
H H23C -0.0808 0.6912 0.1201 0.073 Uiso calc R 1 . .
C C24 0.0087(9) 0.5933(4) 0.0490(4) 0.055(2) Uani d . 1 . .
H H24A 0.0451 0.5812 0.0105 0.082 Uiso calc R 1 . .
H H24B -0.1077 0.6043 0.0252 0.082 Uiso calc R 1 . .
H H24C 0.0275 0.5539 0.083 0.082 Uiso calc R 1 . .
C C25 0.0831(10) 0.7205(4) 0.0392(4) 0.0540(19) Uani d . 1 . .
H H25A 0.1163 0.7065 0.0002 0.081 Uiso calc R 1 . .
H H25B 0.1505 0.7596 0.0674 0.081 Uiso calc R 1 . .
H H25C -0.0314 0.7346 0.0161 0.081 Uiso calc R 1 . .

loop_
_atom_site_aniso_label
_atom_site_aniso_U_11
_atom_site_aniso_U_22
_atom_site_aniso_U_33
_atom_site_aniso_U_12
_atom_site_aniso_U_13
_atom_site_aniso_U_23
P1 0.0402(9) 0.0167(7) 0.0282(8) -0.0029(6) 0.0129(7) 0.0010(5)
P2 0.0360(8) 0.0175(7) 0.0253(8) 0.0028(6) 0.0113(6) 0.0008(5)
P3 0.0339(8) 0.0165(7) 0.0256(8) 0.0011(6) 0.0108(6) 0.0011(5)
N1 0.035(3) 0.026(3) 0.047(3) -0.002(2) 0.021(2) -0.003(2)
Li1 0.041(5) 0.018(5) 0.040(6) -0.001(4) 0.021(4) -0.001(4)
Li2 0.043(6) 0.019(5) 0.049(6) -0.004(4) 0.023(5) 0.002(4)
C1 0.036(3) 0.012(3) 0.048(4) 0.000(2) 0.017(3) 0.001(2)
C2 0.051(4) 0.027(3) 0.034(3) -0.015(3) 0.018(3) -0.001(2)
C3 0.035(3) 0.020(3) 0.072(5) -0.005(3) 0.015(3) 0.012(3)
C4 0.059(4) 0.020(3) 0.074(5) -0.008(3) 0.043(4) -0.013(3)
C5 0.060(4) 0.025(3) 0.030(3) -0.018(3) 0.015(3) -0.004(2)
C6 0.046(4) 0.027(4) 0.094(6) 0.005(3) 0.035(4) 0.004(3)
C7 0.035(4) 0.044(4) 0.076(5) -0.001(3) 0.022(4) 0.010(4)
C8 0.044(4) 0.040(4) 0.061(5) -0.007(3) 0.018(3) -0.008(3)
C9 0.062(5) 0.054(5) 0.059(5) -0.011(4) 0.035(4) -0.008(3)
C10 0.043(4) 0.041(4) 0.031(3) 0.006(3) 0.007(3) -0.003(3)
C11 0.087(6) 0.038(4) 0.042(4) 0.027(4) 0.016(4) 0.017(3)
C12 0.049(4) 0.061(5) 0.049(5) 0.001(4) -0.003(4) -0.012(4)
C13 0.044(4) 0.059(5) 0.053(5) 0.016(3) 0.016(3) -0.003(3)
C14 0.051(4) 0.053(4) 0.027(3) 0.012(3) 0.018(3) 0.005(3)
C15 0.089(6) 0.074(6) 0.061(5) 0.005(5) 0.054(5) 0.011(4)
C16 0.081(6) 0.069(6) 0.034(4) 0.026(4) 0.019(4) -0.006(3)
C17 0.064(5) 0.062(5) 0.045(4) 0.026(4) 0.029(4) 0.002(3)
C18 0.048(4) 0.024(3) 0.032(3) 0.006(3) 0.019(3) 0.000(2)
C19 0.108(7) 0.033(4) 0.068(5) 0.007(4) 0.058(5) -0.008(3)
C20 0.091(6) 0.053(5) 0.045(4) 0.004(4) 0.040(4) 0.009(3)
C21 0.057(5) 0.088(7) 0.054(5) 0.013(4) 0.031(4) -0.003(4)
C22 0.033(3) 0.031(3) 0.030(3) 0.005(2) 0.005(3) 0.001(2)
C23 0.038(4) 0.052(4) 0.048(4) 0.011(3) 0.010(3) -0.002(3)
C24 0.048(4) 0.048(5) 0.048(4) -0.008(3) 0.001(3) -0.006(3)
C25 0.058(4) 0.044(4) 0.048(4) 0.015(3) 0.010(3) 0.017(3)

loop_
_atom_type_symbol
_atom_type_description
_atom_type_scat_dispersion_real
_atom_type_scat_dispersion_imag
_atom_type_scat_source
C C 0.0033 0.0016 'International Tables Vol C Tables 4.2.6.8 and 6.1.1.4'
H H 0 0 'International Tables Vol C Tables 4.2.6.8 and 6.1.1.4'
Li Li -0.0003 0.0001 'International Tables Vol C Tables 4.2.6.8 and 6.1.1.4'
N N 0.0061 0.0033 'International Tables Vol C Tables 4.2.6.8 and 6.1.1.4'
P P 0.1023 0.0942 'International Tables Vol C Tables 4.2.6.8 and 6.1.1.4'

loop_
_geom_angle_atom_site_label_1
_geom_angle_atom_site_label_2
_geom_angle_atom_site_label_3
_geom_angle_site_symmetry_1
_geom_angle_site_symmetry_3
_geom_angle
_geom_angle_publ_flag
P3 P1 P2 . . 95.87(8) ?
P3 P1 Li2 . . 134.0(2) ?
P2 P1 Li2 . . 126.9(2) ?
C10 P2 C14 . . 108.1(3) ?
C10 P2 P1 . . 107.3(2) ?
C14 P2 P1 . . 105.1(2) ?
C10 P2 Li1 . . 125.4(3) ?
C14 P2 Li1 . . 114.1(3) ?
P1 P2 Li1 . . 93.8(2) ?
C22 P3 C18 . . 108.1(3) ?
C22 P3 P1 . . 106.3(2) ?
C18 P3 P1 . . 106.83(19) ?
C22 P3 Li1 . . 117.3(3) ?
C18 P3 Li1 . . 122.3(3) ?
P1 P3 Li1 . . 93.0(2) ?
C9 N1 C8 . . 109.2(5) ?
C9 N1 C7 . . 110.1(6) ?
C8 N1 C7 . . 108.6(5) ?
C9 N1 Li2 . 2_655 110.5(5) ?
C8 N1 Li2 . 2_655 113.4(5) ?
C7 N1 Li2 . 2_655 104.9(5) ?
C1 Li1 C2 . . 36.6(3) ?
C1 Li1 C5 . . 36.5(3) ?
C2 Li1 C5 . . 59.6(3) ?
C1 Li1 C3 . . 60.0(3) ?
C2 Li1 C3 . . 35.6(3) ?
C5 Li1 C3 . . 58.2(3) ?
C1 Li1 C4 . . 59.8(3) ?
C2 Li1 C4 . . 58.6(3) ?
C5 Li1 C4 . . 34.9(3) ?
C3 Li1 C4 . . 34.2(3) ?
C1 Li1 P2 . . 127.0(5) ?
C2 Li1 P2 . . 162.6(5) ?
C5 Li1 P2 . . 111.6(4) ?
C3 Li1 P2 . . 155.4(5) ?
C4 Li1 P2 . . 124.1(4) ?
C1 Li1 P3 . . 132.0(5) ?
C2 Li1 P3 . . 110.2(4) ?
C5 Li1 P3 . . 168.4(5) ?
C3 Li1 P3 . . 117.5(4) ?
C4 Li1 P3 . . 146.8(5) ?
P2 Li1 P3 . . 76.7(3) ?
N1 Li2 C1 2_645 2_645 78.6(4) ?
N1 Li2 C2 2_645 2_645 96.4(4) ?
C1 Li2 C2 2_645 2_645 35.4(3) ?
N1 Li2 C5 2_645 2_645 101.1(4) ?
C1 Li2 C5 2_645 2_645 35.3(3) ?
C2 Li2 C5 2_645 2_645 57.5(3) ?
N1 Li2 C3 2_645 2_645 130.1(5) ?
C1 Li2 C3 2_645 2_645 57.0(3) ?
C2 Li2 C3 2_645 2_645 33.9(3) ?
C5 Li2 C3 2_645 2_645 55.4(3) ?
N1 Li2 C4 2_645 2_645 133.2(5) ?
C1 Li2 C4 2_645 2_645 56.8(3) ?
C2 Li2 C4 2_645 2_645 55.7(3) ?
C5 Li2 C4 2_645 2_645 33.3(3) ?
C3 Li2 C4 2_645 2_645 32.3(3) ?
N1 Li2 P1 2_645 . 109.4(4) ?
C1 Li2 P1 2_645 . 171.8(5) ?
C2 Li2 P1 2_645 . 141.5(5) ?
C5 Li2 P1 2_645 . 138.1(5) ?
C3 Li2 P1 2_645 . 116.2(4) ?
C4 Li2 P1 2_645 . 115.0(4) ?
C2 C1 C5 . . 106.4(6) ?
C2 C1 C6 . . 127.2(6) ?
C5 C1 C6 . . 125.9(6) ?
C2 C1 Li1 . . 72.9(4) ?
C5 C1 Li1 . . 74.7(4) ?
C6 C1 Li1 . . 124.3(5) ?
C2 C1 Li2 . 2_655 73.4(4) ?
C5 C1 Li2 . 2_655 75.2(4) ?
C6 C1 Li2 . 2_655 110.3(5) ?
Li1 C1 Li2 . 2_655 125.3(5) ?
C3 C2 C1 . . 108.4(6) ?
C3 C2 Li1 . . 75.2(4) ?
C1 C2 Li1 . . 70.5(4) ?
C3 C2 Li2 . 2_655 78.3(5) ?
C1 C2 Li2 . 2_655 71.2(4) ?
Li1 C2 Li2 . 2_655 122.6(4) ?
C3 C2 H2 . . 125.8 ?
C1 C2 H2 . . 125.8 ?
Li1 C2 H2 . . 120.3 ?
Li2 C2 H2 2_655 . 116.6 ?
C4 C3 C2 . . 108.5(6) ?
C4 C3 Li1 . . 74.1(4) ?
C2 C3 Li1 . . 69.2(4) ?
C4 C3 Li2 . 2_655 75.0(5) ?
C2 C3 Li2 . 2_655 67.8(4) ?
Li1 C3 Li2 . 2_655 113.9(4) ?
C4 C3 H3 . . 125.7 ?
C2 C3 H3 . . 125.7 ?
Li1 C3 H3 . . 122.5 ?
Li2 C3 H3 2_655 . 123.1 ?
C3 C4 C5 . . 108.2(6) ?
C3 C4 Li1 . . 71.7(4) ?
C5 C4 Li1 . . 70.2(4) ?
C3 C4 Li2 . 2_655 72.7(4) ?
C5 C4 Li2 . 2_655 68.8(4) ?
Li1 C4 Li2 . 2_655 111.8(4) ?
C3 C4 H4 . . 125.9 ?
C5 C4 H4 . . 125.9 ?
Li1 C4 H4 . . 123.8 ?
Li2 C4 H4 2_655 . 124.2 ?
C4 C5 C1 . . 108.4(6) ?
C4 C5 Li1 . . 74.9(4) ?
C1 C5 Li1 . . 68.7(4) ?
C4 C5 Li2 . 2_655 77.9(5) ?
C1 C5 Li2 . 2_655 69.5(4) ?
Li1 C5 Li2 . 2_655 118.5(4) ?
C4 C5 H5 . . 125.8 ?
C1 C5 H5 . . 125.8 ?
Li1 C5 H5 . . 122.3 ?
Li2 C5 H5 2_655 . 118.5 ?
C1 C6 C7 . . 110.4(6) ?
C1 C6 H6A . . 109.6 ?
C7 C6 H6A . . 109.6 ?
C1 C6 H6B . . 109.6 ?
C7 C6 H6B . . 109.6 ?
H6A C6 H6B . . 108.1 ?
N1 C7 C6 . . 112.6(6) ?
N1 C7 H7A . . 109.1 ?
C6 C7 H7A . . 109.1 ?
N1 C7 H7B . . 109.1 ?
C6 C7 H7B . . 109.1 ?
H7A C7 H7B . . 107.8 ?
N1 C8 H8A . . 109.5 ?
N1 C8 H8B . . 109.5 ?
H8A C8 H8B . . 109.5 ?
N1 C8 H8C . . 109.5 ?
H8A C8 H8C . . 109.5 ?
H8B C8 H8C . . 109.5 ?
N1 C9 H9A . . 109.5 ?
N1 C9 H9B . . 109.5 ?
H9A C9 H9B . . 109.5 ?
N1 C9 H9C . . 109.5 ?
H9A C9 H9C . . 109.5 ?
H9B C9 H9C . . 109.5 ?
C11 C10 C13 . . 108.5(6) ?
C11 C10 C12 . . 110.9(6) ?
C13 C10 C12 . . 106.3(6) ?
C11 C10 P2 . . 115.4(5) ?
C13 C10 P2 . . 106.9(4) ?
C12 C10 P2 . . 108.4(5) ?
C10 C11 H11A . . 109.5 ?
C10 C11 H11B . . 109.5 ?
H11A C11 H11B . . 109.5 ?
C10 C11 H11C . . 109.5 ?
H11A C11 H11C . . 109.5 ?
H11B C11 H11C . . 109.5 ?
C10 C12 H12A . . 109.5 ?
C10 C12 H12B . . 109.5 ?
H12A C12 H12B . . 109.5 ?
C10 C12 H12C . . 109.5 ?
H12A C12 H12C . . 109.5 ?
H12B C12 H12C . . 109.5 ?
C10 C13 H13A . . 109.5 ?
C10 C13 H13B . . 109.5 ?
H13A C13 H13B . . 109.5 ?
C10 C13 H13C . . 109.5 ?
H13A C13 H13C . . 109.5 ?
H13B C13 H13C . . 109.5 ?
C17 C14 C16 . . 106.8(6) ?
C17 C14 C15 . . 107.5(7) ?
C16 C14 C15 . . 109.7(6) ?
C17 C14 P2 . . 104.9(4) ?
C16 C14 P2 . . 113.9(5) ?
C15 C14 P2 . . 113.5(5) ?
C14 C15 H15A . . 109.5 ?
C14 C15 H15B . . 109.5 ?
H15A C15 H15B . . 109.5 ?
C14 C15 H15C . . 109.5 ?
H15A C15 H15C . . 109.5 ?
H15B C15 H15C . . 109.5 ?
C14 C16 H16A . . 109.5 ?
C14 C16 H16B . . 109.5 ?
H16A C16 H16B . . 109.5 ?
C14 C16 H16C . . 109.5 ?
H16A C16 H16C . . 109.5 ?
H16B C16 H16C . . 109.5 ?
C14 C17 H17A . . 109.5 ?
C14 C17 H17B . . 109.5 ?
H17A C17 H17B . . 109.5 ?
C14 C17 H17C . . 109.5 ?
H17A C17 H17C . . 109.5 ?
H17B C17 H17C . . 109.5 ?
C19 C18 C21 . . 111.0(7) ?
C19 C18 C20 . . 110.5(6) ?
C21 C18 C20 . . 105.2(6) ?
C19 C18 P3 . . 113.9(5) ?
C21 C18 P3 . . 103.9(4) ?
C20 C18 P3 . . 111.8(4) ?
C18 C19 H19A . . 109.5 ?
C18 C19 H19B . . 109.5 ?
H19A C19 H19B . . 109.5 ?
C18 C19 H19C . . 109.5 ?
H19A C19 H19C . . 109.5 ?
H19B C19 H19C . . 109.5 ?
C18 C20 H20A . . 109.5 ?
C18 C20 H20B . . 109.5 ?
H20A C20 H20B . . 109.5 ?
C18 C20 H20C . . 109.5 ?
H20A C20 H20C . . 109.5 ?
H20B C20 H20C . . 109.5 ?
C18 C21 H21A . . 109.5 ?
C18 C21 H21B . . 109.5 ?
H21A C21 H21B . . 109.5 ?
C18 C21 H21C . . 109.5 ?
H21A C21 H21C . . 109.5 ?
H21B C21 H21C . . 109.5 ?
C23 C22 C24 . . 108.9(6) ?
C23 C22 C25 . . 106.7(6) ?
C24 C22 C25 . . 110.2(5) ?
C23 C22 P3 . . 106.5(4) ?
C24 C22 P3 . . 115.4(5) ?
C25 C22 P3 . . 108.8(5) ?
C22 C23 H23A . . 109.5 ?
C22 C23 H23B . . 109.5 ?
H23A C23 H23B . . 109.5 ?
C22 C23 H23C . . 109.5 ?
H23A C23 H23C . . 109.5 ?
H23B C23 H23C . . 109.5 ?
C22 C24 H24A . . 109.5 ?
C22 C24 H24B . . 109.5 ?
H24A C24 H24B . . 109.5 ?
C22 C24 H24C . . 109.5 ?
H24A C24 H24C . . 109.5 ?
H24B C24 H24C . . 109.5 ?
C22 C25 H25A . . 109.5 ?
C22 C25 H25B . . 109.5 ?
H25A C25 H25B . . 109.5 ?
C22 C25 H25C . . 109.5 ?
H25A C25 H25C . . 109.5 ?
H25B C25 H25C . . 109.5 ?

loop_
_geom_bond_atom_site_label_1
_geom_bond_atom_site_label_2
_geom_bond_site_symmetry_2
_geom_bond_distance
_geom_bond_publ_flag
P1 P3 . 2.168(2) ?
P1 P2 . 2.169(2) ?
P1 Li2 . 2.571(10) ?
P2 C10 . 1.900(7) ?
P2 C14 . 1.910(7) ?
P2 Li1 . 2.579(10) ?
P3 C22 . 1.903(6) ?
P3 C18 . 1.912(6) ?
P3 Li1 . 2.611(10) ?
N1 C9 . 1.448(8) ?
N1 C8 . 1.463(8) ?
N1 C7 . 1.472(9) ?
N1 Li2 2_655 2.237(12) ?
Li1 C1 . 2.208(11) ?
Li1 C2 . 2.238(11) ?
Li1 C5 . 2.286(11) ?
Li1 C3 . 2.314(11) ?
Li1 C4 . 2.345(11) ?
Li2 N1 2_645 2.237(12) ?
Li2 C1 2_645 2.287(11) ?
Li2 C2 2_645 2.314(12) ?
Li2 C5 2_645 2.359(12) ?
Li2 C3 2_645 2.447(12) ?
Li2 C4 2_645 2.475(12) ?
C1 C2 . 1.398(9) ?
C1 C5 . 1.410(9) ?
C1 C6 . 1.500(9) ?
C1 Li2 2_655 2.287(11) ?
C2 C3 . 1.394(10) ?
C2 Li2 2_655 2.314(12) ?
C2 H2 . 0.95 ?
C3 C4 . 1.370(10) ?
C3 Li2 2_655 2.447(12) ?
C3 H3 . 0.95 ?
C4 C5 . 1.390(10) ?
C4 Li2 2_655 2.475(12) ?
C4 H4 . 0.95 ?
C5 Li2 2_655 2.359(12) ?
C5 H5 . 0.9501 ?
C6 C7 . 1.533(10) ?
C6 H6A . 0.97 ?
C6 H6B . 0.97 ?
C7 H7A . 0.97 ?
C7 H7B . 0.97 ?
C8 H8A . 0.96 ?
C8 H8B . 0.96 ?
C8 H8C . 0.96 ?
C9 H9A . 0.96 ?
C9 H9B . 0.96 ?
C9 H9C . 0.96 ?
C10 C11 . 1.515(10) ?
C10 C13 . 1.527(10) ?
C10 C12 . 1.540(10) ?
C11 H11A . 0.96 ?
C11 H11B . 0.96 ?
C11 H11C . 0.96 ?
C12 H12A . 0.96 ?
C12 H12B . 0.96 ?
C12 H12C . 0.96 ?
C13 H13A . 0.96 ?
C13 H13B . 0.96 ?
C13 H13C . 0.96 ?
C14 C17 . 1.508(10) ?
C14 C16 . 1.511(10) ?
C14 C15 . 1.525(12) ?
C15 H15A . 0.96 ?
C15 H15B . 0.96 ?
C15 H15C . 0.96 ?
C16 H16A . 0.96 ?
C16 H16B . 0.96 ?
C16 H16C . 0.96 ?
C17 H17A . 0.96 ?
C17 H17B . 0.96 ?
C17 H17C . 0.96 ?
C18 C19 . 1.503(10) ?
C18 C21 . 1.518(11) ?
C18 C20 . 1.547(9) ?
C19 H19A . 0.96 ?
C19 H19B . 0.96 ?
C19 H19C . 0.96 ?
C20 H20A . 0.96 ?
C20 H20B . 0.96 ?
C20 H20C . 0.96 ?
C21 H21A . 0.96 ?
C21 H21B . 0.96 ?
C21 H21C . 0.96 ?
C22 C23 . 1.506(9) ?
C22 C24 . 1.524(9) ?
C22 C25 . 1.546(9) ?
C23 H23A . 0.96 ?
C23 H23B . 0.96 ?
C23 H23C . 0.96 ?
C24 H24A . 0.96 ?
C24 H24B . 0.96 ?
C24 H24C . 0.96 ?
C25 H25A . 0.96 ?
C25 H25B . 0.96 ?
C25 H25C . 0.96 ?

loop_
_geom_torsion_atom_site_label_1
_geom_torsion_atom_site_label_2
_geom_torsion_atom_site_label_3
_geom_torsion_atom_site_label_4
_geom_torsion_site_symmetry_1
_geom_torsion_site_symmetry_2
_geom_torsion_site_symmetry_3
_geom_torsion_site_symmetry_4
_geom_torsion
_geom_torsion_publ_flag
P3 P1 P2 C10 . . . . -122.7(2) ?
Li2 P1 P2 C10 . . . . 39.2(4) ?
P3 P1 P2 C14 . . . . 122.5(2) ?
Li2 P1 P2 C14 . . . . -75.6(4) ?
P3 P1 P2 Li1 . . . . 6.3(2) ?
Li2 P1 P2 Li1 . . . . 168.2(4) ?
P2 P1 P3 C22 . . . . -125.8(2) ?
Li2 P1 P3 C22 . . . . 74.4(4) ?
P2 P1 P3 C18 . . . . 118.9(2) ?
Li2 P1 P3 C18 . . . . -40.9(4) ?
P2 P1 P3 Li1 . . . . -6.2(2) ?
Li2 P1 P3 Li1 . . . . -166.0(4) ?
C10 P2 Li1 C1 . . . . -24.0(7) ?
C14 P2 Li1 C1 . . . . 113.2(5) ?
P1 P2 Li1 C1 . . . . -138.4(5) ?
C10 P2 Li1 C2 . . . . -6.4(17) ?
C14 P2 Li1 C2 . . . . 130.8(15) ?
P1 P2 Li1 C2 . . . . -120.8(16) ?
C10 P2 Li1 C5 . . . . -62.4(5) ?
C14 P2 Li1 C5 . . . . 74.8(5) ?
P1 P2 Li1 C5 . . . . -176.7(4) ?
C10 P2 Li1 C3 . . . . -122.4(11) ?
C14 P2 Li1 C3 . . . . 14.8(13) ?
P1 P2 Li1 C3 . . . . 123.2(12) ?
C10 P2 Li1 C4 . . . . -99.5(6) ?
C14 P2 Li1 C4 . . . . 37.7(6) ?
P1 P2 Li1 C4 . . . . 146.1(5) ?
C10 P2 Li1 P3 . . . . 109.1(3) ?
C14 P2 Li1 P3 . . . . -113.7(3) ?
P1 P2 Li1 P3 . . . . -5.3(2) ?
C22 P3 Li1 C1 . . . . -116.3(6) ?
C18 P3 Li1 C1 . . . . 21.5(7) ?
P1 P3 Li1 C1 . . . . 133.6(6) ?
C22 P3 Li1 C2 . . . . -81.3(5) ?
C18 P3 Li1 C2 . . . . 56.5(5) ?
P1 P3 Li1 C2 . . . . 168.6(4) ?
C22 P3 Li1 C5 . . . . -108(2) ?
C18 P3 Li1 C5 . . . . 30(3) ?
P1 P3 Li1 C5 . . . . 142(2) ?
C22 P3 Li1 C3 . . . . -43.1(6) ?
C18 P3 Li1 C3 . . . . 94.7(5) ?
P1 P3 Li1 C3 . . . . -153.2(4) ?
C22 P3 Li1 C4 . . . . -18.3(10) ?
C18 P3 Li1 C4 . . . . 119.5(8) ?
P1 P3 Li1 C4 . . . . -128.4(8) ?
C22 P3 Li1 P2 . . . . 115.4(3) ?
C18 P3 Li1 P2 . . . . -106.8(3) ?
P1 P3 Li1 P2 . . . . 5.3(2) ?
P3 P1 Li2 N1 . . . 2_645 -101.3(4) ?
P2 P1 Li2 N1 . . . 2_645 104.1(4) ?
P3 P1 Li2 C2 . . . 2_645 129.4(7) ?
P2 P1 Li2 C2 . . . 2_645 -25.2(9) ?
P3 P1 Li2 C5 . . . 2_645 33.1(9) ?
P2 P1 Li2 C5 . . . 2_645 -121.5(6) ?
P3 P1 Li2 C3 . . . 2_645 99.6(5) ?
P2 P1 Li2 C3 . . . 2_645 -55.0(6) ?
P3 P1 Li2 C4 . . . 2_645 63.7(6) ?
P2 P1 Li2 C4 . . . 2_645 -91.0(5) ?
C5 Li1 C1 C2 . . . . -112.9(6) ?
C3 Li1 C1 C2 . . . . -37.1(4) ?
C4 Li1 C1 C2 . . . . -76.8(4) ?
P2 Li1 C1 C2 . . . . 171.2(6) ?
P3 Li1 C1 C2 . . . . 64.3(6) ?
C2 Li1 C1 C5 . . . . 112.9(6) ?
C3 Li1 C1 C5 . . . . 75.8(4) ?
C4 Li1 C1 C5 . . . . 36.1(4) ?
P2 Li1 C1 C5 . . . . -75.8(6) ?
P3 Li1 C1 C5 . . . . 177.2(7) ?
C2 Li1 C1 C6 . . . . -123.8(8) ?
C5 Li1 C1 C6 . . . . 123.3(7) ?
C3 Li1 C1 C6 . . . . -160.9(7) ?
C4 Li1 C1 C6 . . . . 159.4(7) ?
P2 Li1 C1 C6 . . . . 47.5(9) ?
P3 Li1 C1 C6 . . . . -59.5(9) ?
C2 Li1 C1 Li2 . . . 2_655 54.2(5) ?
C5 Li1 C1 Li2 . . . 2_655 -58.8(6) ?
C3 Li1 C1 Li2 . . . 2_655 17.1(5) ?
C4 Li1 C1 Li2 . . . 2_655 -22.7(5) ?
P2 Li1 C1 Li2 . . . 2_655 -134.6(5) ?
P3 Li1 C1 Li2 . . . 2_655 118.5(6) ?
C5 C1 C2 C3 . . . . -1.6(6) ?
C6 C1 C2 C3 . . . . -173.4(6) ?
Li1 C1 C2 C3 . . . . 66.2(5) ?
Li2 C1 C2 C3 2_655 . . . -70.2(5) ?
C5 C1 C2 Li1 . . . . -67.8(5) ?
C6 C1 C2 Li1 . . . . 120.4(7) ?
Li2 C1 C2 Li1 2_655 . . . -136.4(4) ?
C5 C1 C2 Li2 . . . 2_655 68.5(5) ?
C6 C1 C2 Li2 . . . 2_655 -103.2(7) ?
Li1 C1 C2 Li2 . . . 2_655 136.4(4) ?
C1 Li1 C2 C3 . . . . -116.1(6) ?
C5 Li1 C2 C3 . . . . -76.7(5) ?
C4 Li1 C2 C3 . . . . -35.8(4) ?
P2 Li1 C2 C3 . . . . -140.1(16) ?
P3 Li1 C2 C3 . . . . 109.4(5) ?
C5 Li1 C2 C1 . . . . 39.5(4) ?
C3 Li1 C2 C1 . . . . 116.1(6) ?
C4 Li1 C2 C1 . . . . 80.4(4) ?
P2 Li1 C2 C1 . . . . -23.9(16) ?
P3 Li1 C2 C1 . . . . -134.5(5) ?
C1 Li1 C2 Li2 . . . 2_655 -50.9(5) ?
C5 Li1 C2 Li2 . . . 2_655 -11.4(5) ?
C3 Li1 C2 Li2 . . . 2_655 65.3(6) ?
C4 Li1 C2 Li2 . . . 2_655 29.5(5) ?
P2 Li1 C2 Li2 . . . 2_655 -74.8(17) ?
P3 Li1 C2 Li2 . . . 2_655 174.6(4) ?
C1 C2 C3 C4 . . . . 1.0(7) ?
Li1 C2 C3 C4 . . . . 64.2(5) ?
Li2 C2 C3 C4 2_655 . . . -64.4(5) ?
C1 C2 C3 Li1 . . . . -63.1(5) ?
Li2 C2 C3 Li1 2_655 . . . -128.6(4) ?
C1 C2 C3 Li2 . . . 2_655 65.5(5) ?
Li1 C2 C3 Li2 . . . 2_655 128.6(4) ?
C1 Li1 C3 C4 . . . . -79.3(5) ?
C2 Li1 C3 C4 . . . . -117.5(6) ?
C5 Li1 C3 C4 . . . . -36.5(4) ?
P2 Li1 C3 C4 . . . . 35.0(12) ?
P3 Li1 C3 C4 . . . . 155.9(6) ?
C1 Li1 C3 C2 . . . . 38.2(4) ?
C5 Li1 C3 C2 . . . . 81.0(4) ?
C4 Li1 C3 C2 . . . . 117.5(6) ?
P2 Li1 C3 C2 . . . . 152.5(12) ?
P3 Li1 C3 C2 . . . . -86.6(5) ?
C1 Li1 C3 Li2 . . . 2_655 -14.2(5) ?
C2 Li1 C3 Li2 . . . 2_655 -52.4(5) ?
C5 Li1 C3 Li2 . . . 2_655 28.6(5) ?
C4 Li1 C3 Li2 . . . 2_655 65.1(5) ?
P2 Li1 C3 Li2 . . . 2_655 100.1(12) ?
P3 Li1 C3 Li2 . . . 2_655 -139.0(5) ?
C2 C3 C4 C5 . . . . 0.0(7) ?
Li1 C3 C4 C5 . . . . 61.0(5) ?
Li2 C3 C4 C5 2_655 . . . -59.9(5) ?
C2 C3 C4 Li1 . . . . -61.0(5) ?
Li2 C3 C4 Li1 2_655 . . . -120.9(4) ?
C2 C3 C4 Li2 . . . 2_655 59.8(5) ?
Li1 C3 C4 Li2 . . . 2_655 120.9(4) ?
C1 Li1 C4 C3 . . . . 80.2(4) ?
C2 Li1 C4 C3 . . . . 37.3(4) ?
C5 Li1 C4 C3 . . . . 118.0(6) ?
P2 Li1 C4 C3 . . . . -163.3(6) ?
P3 Li1 C4 C3 . . . . -41.4(9) ?
C1 Li1 C4 C5 . . . . -37.8(4) ?
C2 Li1 C4 C5 . . . . -80.7(5) ?
C3 Li1 C4 C5 . . . . -118.0(6) ?
P2 Li1 C4 C5 . . . . 78.7(6) ?
P3 Li1 C4 C5 . . . . -159.4(9) ?
C1 Li1 C4 Li2 . . . 2_655 18.2(4) ?
C2 Li1 C4 Li2 . . . 2_655 -24.7(4) ?
C5 Li1 C4 Li2 . . . 2_655 56.0(5) ?
C3 Li1 C4 Li2 . . . 2_655 -62.0(5) ?
P2 Li1 C4 Li2 . . . 2_655 134.8(5) ?
P3 Li1 C4 Li2 . . . 2_655 -103.4(9) ?
C3 C4 C5 C1 . . . . -1.0(7) ?
Li1 C4 C5 C1 . . . . 60.9(5) ?
Li2 C4 C5 C1 2_655 . . . -63.4(5) ?
C3 C4 C5 Li1 . . . . -61.9(5) ?
Li2 C4 C5 Li1 2_655 . . . -124.3(4) ?
C3 C4 C5 Li2 . . . 2_655 62.4(5) ?
Li1 C4 C5 Li2 . . . 2_655 124.3(4) ?
C2 C1 C5 C4 . . . . 1.6(7) ?
C6 C1 C5 C4 . . . . 173.5(6) ?
Li1 C1 C5 C4 . . . . -64.9(5) ?
Li2 C1 C5 C4 2_655 . . . 68.9(5) ?
C2 C1 C5 Li1 . . . . 66.5(5) ?
C6 C1 C5 Li1 . . . . -121.6(6) ?
Li2 C1 C5 Li1 2_655 . . . 133.8(4) ?
C2 C1 C5 Li2 . . . 2_655 -67.3(5) ?
C6 C1 C5 Li2 . . . 2_655 104.6(7) ?
Li1 C1 C5 Li2 . . . 2_655 -133.8(4) ?
C1 Li1 C5 C4 . . . . 117.2(6) ?
C2 Li1 C5 C4 . . . . 77.6(5) ?
C3 Li1 C5 C4 . . . . 35.7(4) ?
P2 Li1 C5 C4 . . . . -119.2(5) ?
P3 Li1 C5 C4 . . . . 107(2) ?
C2 Li1 C5 C1 . . . . -39.6(4) ?
C3 Li1 C5 C1 . . . . -81.4(4) ?
C4 Li1 C5 C1 . . . . -117.2(6) ?
P2 Li1 C5 C1 . . . . 123.7(5) ?
P3 Li1 C5 C1 . . . . -10(2) ?
C1 Li1 C5 Li2 . . . 2_655 50.3(5) ?
C2 Li1 C5 Li2 . . . 2_655 10.7(5) ?
C3 Li1 C5 Li2 . . . 2_655 -31.1(5) ?
C4 Li1 C5 Li2 . . . 2_655 -66.8(5) ?
P2 Li1 C5 Li2 . . . 2_655 174.0(4) ?
P3 Li1 C5 Li2 . . . 2_655 40(3) ?
C2 C1 C6 C7 . . . . 103.9(8) ?
C5 C1 C6 C7 . . . . -66.4(9) ?
Li1 C1 C6 C7 . . . . -162.1(6) ?
Li2 C1 C6 C7 2_655 . . . 19.7(8) ?
C9 N1 C7 C6 . . . . -66.8(8) ?
C8 N1 C7 C6 . . . . 173.6(6) ?
Li2 N1 C7 C6 2_655 . . . 52.1(8) ?
C1 C6 C7 N1 . . . . -49.6(9) ?
C14 P2 C10 C11 . . . . 47.7(6) ?
P1 P2 C10 C11 . . . . -65.1(5) ?
Li1 P2 C10 C11 . . . . -173.0(5) ?
C14 P2 C10 C13 . . . . 168.4(5) ?
P1 P2 C10 C13 . . . . 55.6(5) ?
Li1 P2 C10 C13 . . . . -52.3(6) ?
C14 P2 C10 C12 . . . . -77.4(6) ?
P1 P2 C10 C12 . . . . 169.8(5) ?
Li1 P2 C10 C12 . . . . 61.9(6) ?
C10 P2 C14 C17 . . . . 164.2(5) ?
P1 P2 C14 C17 . . . . -81.5(5) ?
Li1 P2 C14 C17 . . . . 19.8(6) ?
C10 P2 C14 C16 . . . . 47.7(6) ?
P1 P2 C14 C16 . . . . 162.0(5) ?
Li1 P2 C14 C16 . . . . -96.6(6) ?
C10 P2 C14 C15 . . . . -78.7(6) ?
P1 P2 C14 C15 . . . . 35.6(6) ?
Li1 P2 C14 C15 . . . . 136.9(5) ?
C22 P3 C18 C19 . . . . -75.4(6) ?
P1 P3 C18 C19 . . . . 38.6(6) ?
Li1 P3 C18 C19 . . . . 143.5(5) ?
C22 P3 C18 C21 . . . . 163.7(5) ?
P1 P3 C18 C21 . . . . -82.2(5) ?
Li1 P3 C18 C21 . . . . 22.6(6) ?
C22 P3 C18 C20 . . . . 50.8(6) ?
P1 P3 C18 C20 . . . . 164.8(5) ?
Li1 P3 C18 C20 . . . . -90.3(6) ?
C18 P3 C22 C23 . . . . 170.0(4) ?
P1 P3 C22 C23 . . . . 55.6(5) ?
Li1 P3 C22 C23 . . . . -46.7(6) ?
C18 P3 C22 C24 . . . . 49.0(6) ?
P1 P3 C22 C24 . . . . -65.4(5) ?
Li1 P3 C22 C24 . . . . -167.6(5) ?
C18 P3 C22 C25 . . . . -75.4(5) ?
P1 P3 C22 C25 . . . . 170.2(4) ?
Li1 P3 C22 C25 . . . . 68.0(5) ?
